data_1561832
loop_
_publ_author_name
'Buch, Christian Dirk'
'Hansen, Steen H.'
'Mitcov, Dmitri'
'Tram, Camilla Mia'
'Nichol, Gary Stephen'
'Brechin, Euan K.'
'Piligkos, Stergios'

_publ_section_title
;
 Design of Pure Heterodinuclear Lanthanoid Cryptate Complexes
;
_journal_name_full 'Chemical Science'
_journal_paper_doi 10.1039/D1SC00987G
_journal_year 2021
_chemical_absolute_configuration rm
_chemical_formula_moiety 'C39 H45 Gd2 N10 O9, N O3, 2.5(H2 O)'
_chemical_formula_sum 'C39 H50 Gd2 N11 O14.5'
_chemical_formula_weight 1219.40
_space_group_crystal_system tetragonal
_space_group_IT_number 92
_space_group_name_Hall 'P 4abw 2nw'
_space_group_name_H-M_alt 'P 41 21 2'
_atom_sites_solution_hydrogens mixed
_atom_sites_solution_primary dual
_audit_block_doi 10.5517/ccdc.csd.cc2747g3
_audit_creation_date 2021-01-28
_audit_creation_method
;
Olex2 1.3-beta
(compiled 2020.11.12 svn.r5f609507 for OlexSys, GUI svn.r6226)
;
_audit_update_record
;
2021-01-29 deposited with the CCDC.	2021-04-15 downloaded from the CCDC.
;
_cell_angle_alpha 90
_cell_angle_beta 90
_cell_angle_gamma 90
_cell_formula_units_Z 8
_cell_length_a 17.6388(4)
_cell_length_b 17.6388(4)
_cell_length_c 29.2421(10)
_cell_measurement_reflns_used 9945
_cell_measurement_temperature 100.0
_cell_measurement_theta_max 28.267
_cell_measurement_theta_min 2.388
_cell_volume 9098.0(4)
_computing_cell_refinement 'SAINT V8.40A (Bruker, 2019)'
_computing_data_reduction 'SAINT V8.40A (Bruker, 2019)'
_computing_molecular_graphics 'Olex2 1.3-beta (Dolomanov et al., 2009)'
_computing_publication_material 'Olex2 1.3-beta (Dolomanov et al., 2009)'
_computing_structure_refinement 'SHELXL 2018/3 (Sheldrick, 2015)'
_computing_structure_solution 'SHELXT 2014/5 (Sheldrick, 2014)'
_diffrn_ambient_temperature 100.0
_diffrn_measured_fraction_theta_full 0.997
_diffrn_measured_fraction_theta_max 0.998
_diffrn_measurement_device_type 'Bruker D8 VENTURE'
_diffrn_measurement_method '\f and \w scans'
_diffrn_radiation_type MoK\a
_diffrn_radiation_wavelength 0.71073
_diffrn_reflns_av_R_equivalents 0.0568
_diffrn_reflns_av_unetI/netI 0.0250
_diffrn_reflns_Laue_measured_fraction_full 0.997
_diffrn_reflns_Laue_measured_fraction_max 0.998
_diffrn_reflns_limit_h_max 23
_diffrn_reflns_limit_h_min -23
_diffrn_reflns_limit_k_max 23
_diffrn_reflns_limit_k_min -23
_diffrn_reflns_limit_l_max 38
_diffrn_reflns_limit_l_min -38
_diffrn_reflns_number 153158
_diffrn_reflns_point_group_measured_fraction_full 0.998
_diffrn_reflns_point_group_measured_fraction_max 0.999
_diffrn_reflns_theta_full 25.242
_diffrn_reflns_theta_max 27.873
_diffrn_reflns_theta_min 1.809
_diffrn_source_current 1.0
_diffrn_source_power 0.05
_diffrn_source_voltage 50.0
_diffrn_standards_number 0
_exptl_absorpt_coefficient_mu 2.969
_exptl_absorpt_correction_T_max 0.7457
_exptl_absorpt_correction_T_min 0.6148
_exptl_absorpt_correction_type multi-scan
_exptl_absorpt_process_details
;
SADABS-2016/2 (Bruker,2016/2) was used for absorption correction.
wR2(int) was 0.1066 before and 0.0673 after correction.
The Ratio of minimum to maximum transmission is 0.8245.
The \l/2 correction factor is Not present.
;
_exptl_crystal_colour 'clear yellow'
_exptl_crystal_colour_lustre clear
_exptl_crystal_colour_primary yellow
_exptl_crystal_density_diffrn 1.780
_exptl_crystal_description needle
_exptl_crystal_F_000 4840
_exptl_crystal_size_max 0.262
_exptl_crystal_size_mid 0.102
_exptl_crystal_size_min 0.06
_refine_diff_density_max 1.341
_refine_diff_density_min -0.740
_refine_diff_density_rms 0.103
_refine_ls_abs_structure_details
;
 Flack x determined using 4263 quotients [(I+)-(I-)]/[(I+)+(I-)]
 (Parsons, Flack and Wagner, Acta Cryst. B69 (2013) 249-259).
;
_refine_ls_abs_structure_Flack -0.021(4)
_refine_ls_extinction_method none
_refine_ls_goodness_of_fit_ref 1.069
_refine_ls_hydrogen_treatment constr
_refine_ls_matrix_type full
_refine_ls_number_parameters 616
_refine_ls_number_reflns 10847
_refine_ls_number_restraints 116
_refine_ls_restrained_S_all 1.554
_refine_ls_R_factor_all 0.0311
_refine_ls_R_factor_gt 0.0259
_refine_ls_shift/su_max 0.004
_refine_ls_shift/su_mean 0.000
_refine_ls_structure_factor_coef Fsqd
_refine_ls_weighting_details 'w=1/[\s^2^(Fo^2^)+(0.0384P)^2^+9.8797P] where P=(Fo^2^+2Fc^2^)/3'
_refine_ls_weighting_scheme calc
_refine_ls_wR_factor_gt 0.0652
_refine_ls_wR_factor_ref 0.0680
_reflns_Friedel_coverage 0.777
_reflns_Friedel_fraction_full 0.999
_reflns_Friedel_fraction_max 1.000
_reflns_number_gt 10100
_reflns_number_total 10847
_reflns_threshold_expression 'I > 2\s(I)'
_cod_data_source_file d1sc00987g2.cif
_cod_data_source_block mo_d8v4660_0m_a
_cod_original_cell_volume 9098.0(5)
_cod_original_formula_sum 'C39 H50 Gd2 N11 O14.50'
_cod_database_code 1561832
_shelx_shelxl_version_number 2018/3
_shelx_space_group_comment
;
The symmetry employed for this shelxl refinement is uniquely defined
by the following loop, which should always be used as a source of
symmetry information in preference to the above space-group names.
They are only intended as comments.
;
_shelx_estimated_absorpt_t_max 0.842
_shelx_estimated_absorpt_t_min 0.510
_olex2_refinement_description
;
1. Fixed Uiso
 At 1.2 times of:
  All C(H) groups, All C(H,H) groups, All O(H) groups, All O(H,H) groups
 At 1.5 times of:
  All C(H,H,H) groups
2. Restrained distances
 O2-Gd1 = O2-Gd2 = O2-C10
 0.84 with sigma of 0.02
 O14-H14A = O16-H16E = O16-H16D = O15-H15
 0.84 with sigma of 0.02
 O13A-H13D = O13A-H13C
 0.84 with sigma of 0.02
 O13-H13A
 0.84 with sigma of 0.02
 H13B-O13
 0.84 with sigma of 0.02
 H16E-H16D_$2
 1.35 with sigma of 0.04
 H15_$1-H15 = H14A-H14A_$2 = H16E-H16D
 1.35 with sigma of 0.04
 H13D-H13C
 1.35 with sigma of 0.04
 H13A-H13B
 1.35 with sigma of 0.04
 O12A-N11A \\sim O11A-N11A \\sim O10A-N11A \\sim O10-N11 \\sim O11-N11 \\sim
O12-N11
 with sigma of 0.02
3. Rigid body (RIGU) restrains
 O10, O11, O12, N11
 with sigma for 1-2 distances of 0.004 and sigma for 1-3 distances of 0.004
 O10A, O11A, O12A, N11A
 with sigma for 1-2 distances of 0.004 and sigma for 1-3 distances of 0.004
 O4, O5, O6, N9
 with sigma for 1-2 distances of 0.004 and sigma for 1-3 distances of 0.004
4. Same fragment restrains
{O7, O8, O9, N10} sigma for 1-2: 0.02, 1-3: 0.04
as in
{O10, O11, O12, N11}
{O7, O8, O9, N10} sigma for 1-2: 0.02, 1-3: 0.04
as in
{O10A, O11A, O12A, N11A}
5. Others
 Fixed Sof: O10(0.5) O11(0.5) O12(0.5) N11(0.5) O10A(0.5) O11A(0.5) O12A(0.5)
 N11A(0.5) O13(0.5) H13A(0.5) H13B(0.5) O13A(0.5) H13C(0.5) H13D(0.5) H16D(0.5)
6.a Everything fixed:
 O13, H13A, H13B, O13A, H13C, H13D, O14, H14A, O15, H15, O16, H16D, H16E
6.b Secondary CH2 refined with riding coordinates:
 C28(H28A,H28B), C29(H29A,H29B), C30(H30A,H30B), C31(H31A,H31B), C32(H32A,
 H32B), C33(H33A,H33B), C34(H34A,H34B), C35(H35A,H35B), C36(H36A,H36B),
 C37(H37A,H37B), C38(H38A,H38B), C39(H39A,H39B)
6.c Aromatic/amide H refined with riding coordinates:
 C3(H3), C5(H5), C8(H8), C9(H9), C12(H12), C14(H14), C17(H17), C18(H18),
 C21(H21), C23(H23), C26(H26), C27(H27)
6.d Idealised Me refined as rotating group:
 C7(H7A,H7B,H7C), C16(H16A,H16B,H16C), C25(H25A,H25B,H25C)
;
_olex2_diffrn_ambient_temperature_device 'Oxford Cryosystems Cryostream 800'
_olex2_submission_original_sample_id D8V4660
_olex2_submission_special_instructions 'No special instructions were received'

loop_
_space_group_symop_operation_xyz
'x, y, z'
'-y+1/2, x+1/2, z+1/4'
'y+1/2, -x+1/2, z+3/4'
'x+1/2, -y+1/2, -z+3/4'
'-x+1/2, y+1/2, -z+1/4'
'-x, -y, z+1/2'
'y, x, -z'
'-y, -x, -z+1/2'

loop_
_atom_site_label
_atom_site_type_symbol
_atom_site_fract_x
_atom_site_fract_y
_atom_site_fract_z
_atom_site_U_iso_or_equiv
_atom_site_adp_type
_atom_site_occupancy
_atom_site_site_symmetry_order
_atom_site_calc_flag
_atom_site_refinement_flags_posn
_atom_site_refinement_flags_adp
_atom_site_refinement_flags_occupancy
_atom_site_disorder_assembly
_atom_site_disorder_group
Gd1 Gd 0.85672(2) 0.39536(2) 0.60332(2) 0.01821(6) Uani 1 1 d D . . . .
Gd2 Gd 0.95042(2) 0.31748(2) 0.50870(2) 0.01999(7) Uani 1 1 d D . . . .
O1 O 0.8235(2) 0.3517(2) 0.53089(12) 0.0207(7) Uani 1 1 d . . . . .
O2 O 0.9152(2) 0.2791(2) 0.58075(12) 0.0243(8) Uani 1 1 d D . . . .
O3 O 0.9626(2) 0.4303(2) 0.55465(14) 0.0264(9) Uani 1 1 d . . . . .
O4 O 0.8246(3) 0.5130(4) 0.5497(2) 0.0559(15) Uani 1 1 d . . . . .
O5 O 0.7383(3) 0.4659(3) 0.59065(16) 0.0421(11) Uani 1 1 d . . . . .
O6 O 0.7070(3) 0.5526(3) 0.5399(2) 0.0577(16) Uani 1 1 d . . . A 1
O7 O 1.0750(3) 0.3128(3) 0.56544(15) 0.0342(10) Uani 1 1 d D . . . .
O8 O 1.0457(3) 0.2163(2) 0.52363(13) 0.0276(8) Uani 1 1 d D . . . .
O9 O 1.1342(4) 0.2059(4) 0.57554(19) 0.0587(17) Uani 1 1 d D . . . .
N10 N 1.0868(3) 0.2455(3) 0.55559(17) 0.0350(13) Uani 1 1 d D . . . .
N1 N 0.7446(3) 0.3160(3) 0.61604(14) 0.0211(9) Uani 1 1 d . . . . .
N2 N 0.8780(3) 0.3730(3) 0.44313(15) 0.0242(10) Uani 1 1 d . . . . .
N3 N 0.9265(3) 0.3386(4) 0.66855(16) 0.0315(13) Uani 1 1 d . . . . .
N4 N 0.8947(3) 0.1921(3) 0.49714(16) 0.0257(10) Uani 1 1 d . . . . .
N5 N 0.8960(3) 0.5188(3) 0.63627(18) 0.0343(13) Uani 1 1 d . . . . .
N6 N 1.0614(3) 0.3797(3) 0.47322(16) 0.0268(11) Uani 1 1 d . . . . .
N7 N 0.7951(3) 0.4224(3) 0.68447(16) 0.0283(11) Uani 1 1 d . . . . .
N8 N 0.9874(3) 0.2614(3) 0.42684(15) 0.0276(11) Uani 1 1 d . . . . .
N9 N 0.7548(3) 0.5122(5) 0.5618(2) 0.0473(15) Uani 1 1 d . . . . .
C1 C 0.7558(3) 0.3470(3) 0.51291(18) 0.0207(11) Uani 1 1 d . . . . .
C2 C 0.6915(3) 0.3251(3) 0.53877(18) 0.0242(11) Uani 1 1 d . . . . .
C3 C 0.6200(3) 0.3251(4) 0.5181(2) 0.0275(13) Uani 1 1 d . . . . .
H3 H 0.577230 0.310571 0.535810 0.033 Uiso 1 1 calc R U . . .
C4 C 0.6088(4) 0.3455(4) 0.4725(2) 0.0316(13) Uani 1 1 d . . . . .
C5 C 0.6717(4) 0.3631(3) 0.4472(2) 0.0281(13) Uani 1 1 d . . . . .
H5 H 0.665476 0.376019 0.415857 0.034 Uiso 1 1 calc R U . . .
C6 C 0.7445(3) 0.3626(3) 0.46569(18) 0.0223(11) Uani 1 1 d . . . . .
C7 C 0.5294(4) 0.3464(5) 0.4526(2) 0.0430(18) Uani 1 1 d . . . . .
H7A H 0.514667 0.294760 0.443985 0.064 Uiso 1 1 calc R U . . .
H7B H 0.528263 0.379100 0.425555 0.064 Uiso 1 1 calc R U . . .
H7C H 0.493803 0.365879 0.475550 0.064 Uiso 1 1 calc R U . . .
C8 C 0.6912(3) 0.3056(3) 0.5873(2) 0.0238(11) Uani 1 1 d . . . . .
H8 H 0.646227 0.282756 0.598780 0.029 Uiso 1 1 calc R U . . .
C9 C 0.8067(4) 0.3788(3) 0.43458(18) 0.0264(13) Uani 1 1 d . . . . .
H9 H 0.793311 0.395402 0.404755 0.032 Uiso 1 1 calc R U . . .
C10 C 0.9213(3) 0.2114(3) 0.6000(2) 0.0254(12) Uani 1 1 d D . . . .
C11 C 0.9384(3) 0.2044(4) 0.6477(2) 0.0336(15) Uani 1 1 d . . . . .
C12 C 0.9498(4) 0.1333(5) 0.6679(2) 0.0414(18) Uani 1 1 d . . . . .
H12 H 0.963989 0.130905 0.699173 0.050 Uiso 1 1 calc R U . . .
C13 C 0.9412(4) 0.0673(5) 0.6439(3) 0.049(2) Uani 1 1 d . . . . .
C14 C 0.9215(4) 0.0727(4) 0.5974(3) 0.0372(17) Uani 1 1 d . . . . .
H14 H 0.914974 0.027387 0.580324 0.045 Uiso 1 1 calc R U . . .
C15 C 0.9112(3) 0.1430(4) 0.5752(2) 0.0280(13) Uani 1 1 d . . . . .
C16 C 0.9527(5) -0.0107(6) 0.6644(4) 0.073(3) Uani 1 1 d . . . . .
H16A H 0.992183 -0.037620 0.647314 0.110 Uiso 1 1 calc R U . . .
H16B H 0.905158 -0.039319 0.662756 0.110 Uiso 1 1 calc R U . . .
H16C H 0.968226 -0.005642 0.696448 0.110 Uiso 1 1 calc R U . . .
C17 C 0.9440(3) 0.2699(5) 0.67756(19) 0.0370(17) Uani 1 1 d . . . . .
H17 H 0.962924 0.260528 0.707443 0.044 Uiso 1 1 calc R U . . .
C18 C 0.8918(4) 0.1386(3) 0.5266(2) 0.0302(13) Uani 1 1 d . . . . .
H18 H 0.875273 0.090667 0.515706 0.036 Uiso 1 1 calc R U . . .
C19 C 1.0089(3) 0.4893(3) 0.5534(2) 0.0224(11) Uani 1 1 d . . . . .
C20 C 0.9972(3) 0.5551(3) 0.5817(2) 0.0268(12) Uani 1 1 d . . . . .
C21 C 1.0458(3) 0.6173(3) 0.5784(2) 0.0274(12) Uani 1 1 d . . . . .
H21 H 1.035238 0.660635 0.596560 0.033 Uiso 1 1 calc R U . . .
C22 C 1.1087(3) 0.6192(4) 0.5500(2) 0.0291(13) Uani 1 1 d . . . . .
C23 C 1.1216(3) 0.5558(4) 0.5245(2) 0.0259(12) Uani 1 1 d . . . . .
H23 H 1.165562 0.554736 0.505747 0.031 Uiso 1 1 calc R U . . .
C24 C 1.0740(3) 0.4918(3) 0.52407(19) 0.0223(11) Uani 1 1 d . . . . .
C25 C 1.1563(4) 0.6907(5) 0.5471(3) 0.0443(18) Uani 1 1 d . . . . .
H25A H 1.125517 0.732081 0.534660 0.067 Uiso 1 1 calc R U . . .
H25B H 1.199868 0.681657 0.527008 0.067 Uiso 1 1 calc R U . . .
H25C H 1.174258 0.704379 0.577689 0.067 Uiso 1 1 calc R U . . .
C26 C 0.9419(4) 0.5649(4) 0.6181(2) 0.0346(15) Uani 1 1 d . . . . .
H26 H 0.939913 0.614756 0.630312 0.042 Uiso 1 1 calc R U . . .
C27 C 1.0969(3) 0.4376(3) 0.48928(19) 0.0254(11) Uani 1 1 d . . . . .
H27 H 1.145639 0.446201 0.476437 0.030 Uiso 1 1 calc R U . . .
C28 C 0.7281(3) 0.3031(4) 0.66485(18) 0.0250(12) Uani 1 1 d . . . . .
H28A H 0.769172 0.273091 0.679136 0.030 Uiso 1 1 calc R U . . .
H28B H 0.679874 0.274892 0.668300 0.030 Uiso 1 1 calc R U . . .
C29 C 0.7221(3) 0.3801(4) 0.68754(19) 0.0263(13) Uani 1 1 d . . . . .
H29A H 0.681507 0.409888 0.672525 0.032 Uiso 1 1 calc R U . . .
H29B H 0.708083 0.373472 0.720081 0.032 Uiso 1 1 calc R U . . .
C30 C 0.9284(4) 0.3913(6) 0.7073(2) 0.0449(19) Uani 1 1 d . . . . .
H30A H 0.949061 0.441046 0.697712 0.054 Uiso 1 1 calc R U . . .
H30B H 0.960190 0.370938 0.732295 0.054 Uiso 1 1 calc R U . . .
C31 C 0.8451(3) 0.3995(5) 0.72302(18) 0.0367(16) Uani 1 1 d . . . . .
H31A H 0.827298 0.350551 0.735661 0.044 Uiso 1 1 calc R U . . .
H31B H 0.842051 0.437943 0.747608 0.044 Uiso 1 1 calc R U . . .
C32 C 0.8538(4) 0.5491(5) 0.6765(3) 0.048(2) Uani 1 1 d . . . . .
H32A H 0.840865 0.602894 0.670940 0.058 Uiso 1 1 calc R U . . .
H32B H 0.886780 0.546742 0.703850 0.058 Uiso 1 1 calc R U . . .
C33 C 0.7810(4) 0.5044(4) 0.6857(2) 0.0348(16) Uani 1 1 d . . . . .
H33A H 0.760687 0.518567 0.716132 0.042 Uiso 1 1 calc R U . . .
H33B H 0.742468 0.517725 0.662461 0.042 Uiso 1 1 calc R U . . .
C34 C 0.9277(4) 0.3842(4) 0.40317(19) 0.0326(14) Uani 1 1 d . . . . .
H34A H 0.971772 0.416153 0.411448 0.039 Uiso 1 1 calc R U . . .
H34B H 0.899631 0.409230 0.378063 0.039 Uiso 1 1 calc R U . . .
C35 C 0.9539(4) 0.3057(4) 0.38855(19) 0.0357(15) Uani 1 1 d . . . . .
H35A H 0.910082 0.277450 0.375946 0.043 Uiso 1 1 calc R U . . .
H35B H 0.992006 0.310879 0.363914 0.043 Uiso 1 1 calc R U . . .
C36 C 0.8857(4) 0.1714(4) 0.4488(2) 0.0351(15) Uani 1 1 d . . . . .
H36A H 0.847028 0.204202 0.434313 0.042 Uiso 1 1 calc R U . . .
H36B H 0.868741 0.118053 0.446289 0.042 Uiso 1 1 calc R U . . .
C37 C 0.9614(4) 0.1814(4) 0.4251(2) 0.0358(15) Uani 1 1 d . . . . .
H37A H 0.999674 0.148635 0.440076 0.043 Uiso 1 1 calc R U . . .
H37B H 0.956859 0.165293 0.392840 0.043 Uiso 1 1 calc R U . . .
C38 C 1.0999(4) 0.3445(4) 0.4336(2) 0.0349(15) Uani 1 1 d . . . . .
H38A H 1.155162 0.342547 0.439437 0.042 Uiso 1 1 calc R U . . .
H38B H 1.091420 0.376113 0.406082 0.042 Uiso 1 1 calc R U . . .
C39 C 1.0704(4) 0.2644(4) 0.4248(2) 0.0331(15) Uani 1 1 d . . . . .
H39A H 1.087527 0.247234 0.394292 0.040 Uiso 1 1 calc R U . . .
H39B H 1.091791 0.229484 0.447939 0.040 Uiso 1 1 calc R U . . .
O10 O 0.5386(11) 0.2962(11) 0.7091(5) 0.107(6) Uani 0.5 1 d D . P B 1
O11 O 0.5257(13) 0.2658(11) 0.6380(7) 0.166(12) Uani 0.5 1 d D . P B 1
O12 O 0.5102(13) 0.3784(9) 0.6611(6) 0.123(8) Uani 0.5 1 d D . P B 1
N11 N 0.5231(6) 0.3117(7) 0.6703(4) 0.047(3) Uani 0.5 1 d D . P B 1
O10A O 0.4287(11) 0.2905(8) 0.5491(4) 0.091(6) Uani 0.5 1 d D . P C 2
O11A O 0.5100(7) 0.2446(10) 0.5938(7) 0.114(7) Uani 0.5 1 d D . P C 2
O12A O 0.4237(14) 0.3174(10) 0.6196(6) 0.150(10) Uani 0.5 1 d D . P C 2
N11A N 0.4532(6) 0.2841(6) 0.5878(3) 0.035(2) Uani 0.5 1 d D . P C 2
O13 O 0.437800 0.264370 0.561150 0.092 Uani 0.5 1 d D . P D 1
H13A H 0.435470 0.294050 0.589850 0.110 Uiso 0.5 1 d D U P E 1
H13B H 0.402240 0.305990 0.546630 0.110 Uiso 0.5 1 d D U P F 1
O13A O 0.532020 0.302410 0.706160 0.043 Uani 0.5 1 d D . P G 2
H13C H 0.535730 0.347780 0.715580 0.051 Uiso 0.5 1 d D U P H 2
H13D H 0.521250 0.308890 0.677430 0.051 Uiso 0.5 1 d D U P I 2
O14 O 1.060260 0.060260 0.500000 0.045 Uani 1 2 d DS T P . .
H14A H 1.061250 0.100540 0.515750 0.054 Uiso 1 1 d D U . . .
O15 O 0.798350 0.201650 0.750000 0.062 Uani 1 2 d DS T P . .
H15 H 0.796640 0.154710 0.739500 0.074 Uiso 1 1 d D U . . .
O16 O 0.949400 -0.050600 0.500000 0.053 Uani 1 2 d DS T P . .
H16D H 0.919680 -0.043180 0.478650 0.064 Uiso 0.5 1 d D U P . .
H16E H 0.982770 -0.017230 0.500000 0.064 Uiso 1 2 d DS U P . .

loop_
_atom_site_aniso_label
_atom_site_aniso_U_11
_atom_site_aniso_U_22
_atom_site_aniso_U_33
_atom_site_aniso_U_23
_atom_site_aniso_U_13
_atom_site_aniso_U_12
Gd1 0.01741(12) 0.02544(14) 0.01177(11) -0.00409(10) 0.00248(9) -0.00339(10)
Gd2 0.03124(15) 0.01673(12) 0.01199(11) 0.00142(9) 0.00638(10) 0.00240(11)
O1 0.029(2) 0.0209(18) 0.0125(16) -0.0030(15) 0.0014(15) -0.0010(16)
O2 0.029(2) 0.028(2) 0.0150(18) 0.0034(16) 0.0051(16) 0.0031(17)
O3 0.028(2) 0.024(2) 0.027(2) -0.0047(16) 0.0125(17) -0.0060(17)
O4 0.053(3) 0.059(4) 0.056(3) 0.003(3) 0.017(3) -0.005(3)
O5 0.049(3) 0.043(3) 0.034(3) -0.010(2) -0.002(2) 0.006(2)
O6 0.061(4) 0.046(3) 0.066(4) 0.012(3) 0.033(3) 0.027(3)
O7 0.044(3) 0.034(2) 0.025(2) -0.0051(19) 0.0008(19) 0.006(2)
O8 0.033(2) 0.029(2) 0.0207(18) 0.0008(16) 0.0008(17) 0.0040(18)
O9 0.062(4) 0.066(4) 0.048(3) -0.003(3) -0.020(3) 0.036(3)
N10 0.038(3) 0.043(3) 0.024(3) 0.002(2) 0.000(2) 0.011(3)
N1 0.024(2) 0.028(2) 0.012(2) 0.0001(18) 0.0022(17) -0.005(2)
N2 0.038(3) 0.021(2) 0.013(2) 0.0055(17) 0.0052(19) 0.007(2)
N3 0.014(2) 0.068(4) 0.012(2) 0.001(2) -0.0011(18) 0.002(2)
N4 0.030(2) 0.021(2) 0.026(2) -0.0009(19) 0.006(2) 0.001(2)
N5 0.028(3) 0.041(3) 0.034(3) -0.021(2) 0.015(2) -0.014(2)
N6 0.033(3) 0.026(3) 0.021(2) 0.0036(19) 0.010(2) 0.006(2)
N7 0.019(2) 0.049(3) 0.017(2) -0.013(2) 0.0031(18) -0.002(2)
N8 0.041(3) 0.026(3) 0.016(2) -0.0001(19) 0.007(2) 0.010(2)
N9 0.029(3) 0.078(5) 0.035(3) -0.012(3) 0.014(2) -0.014(3)
C1 0.026(3) 0.021(3) 0.015(2) -0.003(2) 0.002(2) -0.004(2)
C2 0.031(3) 0.025(3) 0.016(2) -0.003(2) -0.003(2) -0.005(2)
C3 0.030(3) 0.030(3) 0.022(3) -0.005(2) 0.000(2) -0.010(2)
C4 0.040(4) 0.032(3) 0.023(3) -0.003(2) -0.011(3) -0.008(3)
C5 0.041(3) 0.025(3) 0.019(3) -0.001(2) -0.011(2) -0.004(3)
C6 0.033(3) 0.018(3) 0.015(2) -0.002(2) 0.000(2) -0.002(2)
C7 0.045(4) 0.053(4) 0.031(4) 0.004(3) -0.020(3) -0.012(4)
C8 0.021(3) 0.027(3) 0.023(3) 0.000(2) 0.000(2) -0.008(2)
C9 0.050(4) 0.016(3) 0.013(3) -0.0004(19) 0.000(2) 0.002(2)
C10 0.019(2) 0.033(3) 0.024(3) 0.016(2) 0.006(2) 0.003(2)
C11 0.014(3) 0.064(5) 0.022(3) 0.021(3) 0.004(2) 0.005(3)
C12 0.023(3) 0.066(5) 0.035(4) 0.030(4) 0.006(3) 0.006(3)
C13 0.017(3) 0.059(5) 0.071(5) 0.051(5) 0.015(3) 0.007(3)
C14 0.023(3) 0.029(3) 0.060(5) 0.024(3) 0.010(3) 0.003(2)
C15 0.022(3) 0.026(3) 0.035(3) 0.016(3) 0.008(2) 0.004(2)
C16 0.031(4) 0.074(6) 0.115(8) 0.070(6) 0.011(5) 0.010(4)
C17 0.013(3) 0.086(6) 0.013(3) 0.010(3) 0.000(2) 0.003(3)
C18 0.030(3) 0.020(3) 0.040(3) -0.004(3) 0.009(3) -0.001(2)
C19 0.017(3) 0.025(3) 0.025(3) 0.002(2) 0.002(2) -0.001(2)
C20 0.018(3) 0.028(3) 0.034(3) -0.004(2) 0.003(2) -0.002(2)
C21 0.024(3) 0.027(3) 0.031(3) -0.003(2) -0.001(2) -0.001(2)
C22 0.021(3) 0.037(3) 0.029(3) 0.003(2) -0.007(2) -0.009(2)
C23 0.016(3) 0.038(3) 0.024(3) 0.007(2) 0.000(2) -0.002(2)
C24 0.018(2) 0.028(3) 0.021(3) 0.005(2) 0.000(2) 0.001(2)
C25 0.031(4) 0.049(4) 0.053(4) -0.007(4) -0.001(3) -0.019(3)
C26 0.029(3) 0.031(3) 0.044(4) -0.021(3) 0.008(3) -0.003(3)
C27 0.019(3) 0.035(3) 0.022(3) 0.006(2) 0.008(2) 0.005(2)
C28 0.022(3) 0.039(3) 0.014(2) 0.004(2) 0.001(2) -0.004(2)
C29 0.017(3) 0.044(4) 0.017(3) -0.003(2) 0.005(2) -0.005(2)
C30 0.027(3) 0.092(6) 0.015(3) -0.013(3) -0.002(2) -0.005(4)
C31 0.023(3) 0.078(5) 0.009(2) -0.012(3) 0.003(2) 0.000(3)
C32 0.042(4) 0.055(4) 0.047(4) -0.039(4) 0.022(3) -0.025(4)
C33 0.027(3) 0.045(4) 0.032(3) -0.027(3) 0.009(3) -0.011(3)
C34 0.047(4) 0.034(3) 0.017(3) 0.008(2) 0.009(3) 0.013(3)
C35 0.050(4) 0.043(4) 0.015(3) 0.004(2) 0.009(3) 0.014(3)
C36 0.052(4) 0.025(3) 0.029(3) -0.010(2) 0.002(3) -0.002(3)
C37 0.056(4) 0.029(3) 0.023(3) -0.010(2) 0.009(3) 0.008(3)
C38 0.044(4) 0.039(4) 0.022(3) 0.007(3) 0.018(3) 0.013(3)
C39 0.044(4) 0.038(3) 0.017(3) 0.000(2) 0.012(3) 0.015(3)
O10 0.108(14) 0.118(15) 0.094(9) 0.033(10) 0.009(10) 0.001(12)
O11 0.18(2) 0.130(14) 0.183(16) -0.108(14) 0.154(16) -0.115(15)
O12 0.163(18) 0.090(9) 0.117(13) 0.055(9) 0.081(13) 0.050(11)
N11 0.024(5) 0.044(6) 0.071(7) -0.006(5) 0.026(6) -0.016(5)
O10A 0.148(15) 0.071(9) 0.055(6) 0.021(6) -0.057(8) -0.033(9)
O11A 0.031(6) 0.137(14) 0.174(17) 0.112(13) 0.020(8) 0.003(7)
O12A 0.26(3) 0.082(11) 0.109(11) -0.040(10) 0.142(15) -0.032(13)
N11A 0.033(5) 0.043(6) 0.029(5) -0.002(4) 0.008(4) -0.012(4)
O13 0.126 0.055 0.094 -0.058 0.016 -0.015
O13A 0.036 0.066 0.027 0.025 -0.018 0.006
O14 0.025 0.025 0.086 -0.003 0.003 0.002
O15 0.068 0.068 0.050 -0.004 -0.004 0.031
O16 0.058 0.058 0.045 -0.006 0.006 -0.029

loop_
_atom_type_symbol
_atom_type_description
_atom_type_scat_dispersion_real
_atom_type_scat_dispersion_imag
_atom_type_scat_source
C C 0.0033 0.0016 'International Tables Vol C Tables 4.2.6.8 and 6.1.1.4'
H H 0.0000 0.0000 'International Tables Vol C Tables 4.2.6.8 and 6.1.1.4'
Gd Gd -0.1653 3.9035 'International Tables Vol C Tables 4.2.6.8 and 6.1.1.4'
N N 0.0061 0.0033 'International Tables Vol C Tables 4.2.6.8 and 6.1.1.4'
O O 0.0106 0.0060 'International Tables Vol C Tables 4.2.6.8 and 6.1.1.4'

loop_
_citation_id
_citation_doi
_citation_year
1 10.26434/chemrxiv.13667729.v1 2021

loop_
_exptl_crystal_face_index_h
_exptl_crystal_face_index_k
_exptl_crystal_face_index_l
_exptl_crystal_face_perp_dist
0.00 0.00 -1.00 0.1310
0.00 0.00 1.00 0.1260
-1.00 -1.00 0.00 0.0210
1.00 1.00 0.00 0.0300
1.00 -1.00 0.00 0.0500
-1.00 1.00 0.00 0.0070

loop_
_geom_angle_atom_site_label_1
_geom_angle_atom_site_label_2
_geom_angle_atom_site_label_3
_geom_angle
_geom_angle_site_symmetry_1
_geom_angle_site_symmetry_3
_geom_angle_publ_flag
O1 Gd1 Gd2 43.18(10) . . ?
O1 Gd1 O2 64.75(13) . . ?
O1 Gd1 O3 75.20(14) . . ?
O1 Gd1 O4 70.64(17) . . ?
O1 Gd1 O5 79.44(14) . . ?
O1 Gd1 N1 75.28(14) . . ?
O1 Gd1 N3 133.66(17) . . ?
O1 Gd1 N5 135.59(17) . . ?
O1 Gd1 N7 140.33(14) . . ?
O2 Gd1 Gd2 40.65(9) . . ?
O2 Gd1 O3 73.94(13) . . ?
O2 Gd1 O4 126.74(16) . . ?
O2 Gd1 O5 139.45(15) . . ?
O2 Gd1 N1 84.27(15) . . ?
O2 Gd1 N3 69.60(16) . . ?
O2 Gd1 N5 137.76(17) . . ?
O2 Gd1 N7 125.35(15) . . ?
O3 Gd1 Gd2 43.41(9) . . ?
O3 Gd1 O4 67.68(16) . . ?
O3 Gd1 O5 115.89(16) . . ?
O3 Gd1 N1 148.71(14) . . ?
O3 Gd1 N3 99.86(15) . . ?
O3 Gd1 N5 77.88(15) . . ?
O3 Gd1 N7 142.54(15) . . ?
O4 Gd1 Gd2 86.59(13) . . ?
O5 Gd1 Gd2 118.69(11) . . ?
O5 Gd1 O4 48.42(18) . . ?
O5 Gd1 N3 137.85(16) . . ?
O5 Gd1 N5 81.46(18) . . ?
O5 Gd1 N7 72.29(16) . . ?
N1 Gd1 Gd2 106.05(11) . . ?
N1 Gd1 O4 111.30(17) . . ?
N1 Gd1 O5 68.09(17) . . ?
N1 Gd1 N3 93.04(17) . . ?
N1 Gd1 N5 131.91(16) . . ?
N1 Gd1 N7 68.69(15) . . ?
N3 Gd1 Gd2 102.40(12) . . ?
N3 Gd1 O4 150.8(2) . . ?
N3 Gd1 N7 65.70(16) . . ?
N5 Gd1 Gd2 121.29(12) . . ?
N5 Gd1 O4 66.7(2) . . ?
N5 Gd1 N3 85.2(2) . . ?
N5 Gd1 N7 66.98(17) . . ?
N7 Gd1 Gd2 165.95(13) . . ?
N7 Gd1 O4 107.44(18) . . ?
O1 Gd2 Gd1 41.44(8) . . ?
O1 Gd2 O3 74.11(13) . . ?
O1 Gd2 O7 125.94(12) . . ?
O1 Gd2 O8 139.46(14) . . ?
O1 Gd2 N2 68.52(14) . . ?
O1 Gd2 N4 83.68(15) . . ?
O1 Gd2 N6 137.60(14) . . ?
O1 Gd2 N8 124.14(15) . . ?
O2 Gd2 Gd1 42.60(10) . . ?
O2 Gd2 O1 64.88(13) . . ?
O2 Gd2 O3 75.88(14) . . ?
O2 Gd2 O7 69.78(14) . . ?
O2 Gd2 O8 79.09(14) . . ?
O2 Gd2 N2 132.79(15) . . ?
O2 Gd2 N4 75.64(16) . . ?
O2 Gd2 N6 136.81(16) . . ?
O2 Gd2 N8 141.12(15) . . ?
O3 Gd2 Gd1 43.80(9) . . ?
O3 Gd2 O7 67.53(14) . . ?
O3 Gd2 O8 115.69(14) . . ?
O3 Gd2 N2 98.61(15) . . ?
O3 Gd2 N4 149.33(14) . . ?
O3 Gd2 N6 78.29(15) . . ?
O3 Gd2 N8 141.59(15) . . ?
O7 Gd2 Gd1 84.97(9) . . ?
O8 Gd2 Gd1 117.45(9) . . ?
O8 Gd2 O7 48.27(13) . . ?
O8 Gd2 N2 139.38(14) . . ?
O8 Gd2 N8 74.14(14) . . ?
N2 Gd2 Gd1 102.17(10) . . ?
N2 Gd2 O7 151.68(16) . . ?
N2 Gd2 N8 65.36(15) . . ?
N4 Gd2 Gd1 105.93(11) . . ?
N4 Gd2 O7 112.14(15) . . ?
N4 Gd2 O8 69.34(16) . . ?
N4 Gd2 N2 92.44(16) . . ?
N4 Gd2 N6 131.44(16) . . ?
N4 Gd2 N8 68.82(16) . . ?
N6 Gd2 Gd1 122.08(12) . . ?
N6 Gd2 O7 68.56(15) . . ?
N6 Gd2 O8 81.76(15) . . ?
N6 Gd2 N2 84.81(17) . . ?
N6 Gd2 N8 66.11(17) . . ?
N8 Gd2 Gd1 165.51(12) . . ?
N8 Gd2 O7 109.51(15) . . ?
Gd1 O1 Gd2 95.38(14) . . ?
C1 O1 Gd1 128.1(3) . . ?
C1 O1 Gd2 136.5(3) . . ?
Gd2 O2 Gd1 96.74(15) . . ?
C10 O2 Gd1 133.7(3) . . ?
C10 O2 Gd2 129.3(4) . . ?
Gd2 O3 Gd1 92.78(13) . . ?
C19 O3 Gd1 133.7(3) . . ?
C19 O3 Gd2 133.6(3) . . ?
N9 O4 Gd1 91.8(5) . . ?
N9 O5 Gd1 104.0(5) . . ?
N10 O7 Gd2 91.3(3) . . ?
N10 O8 Gd2 102.8(3) . . ?
O7 N10 O8 117.1(5) . . ?
O9 N10 O7 123.1(6) . . ?
O9 N10 O8 119.8(6) . . ?
C8 N1 Gd1 125.3(4) . . ?
C8 N1 C28 117.9(5) . . ?
C28 N1 Gd1 113.2(3) . . ?
C9 N2 Gd2 132.8(4) . . ?
C9 N2 C34 114.6(5) . . ?
C34 N2 Gd2 110.8(4) . . ?
C17 N3 Gd1 131.4(4) . . ?
C17 N3 C30 116.0(6) . . ?
C30 N3 Gd1 110.4(5) . . ?
C18 N4 Gd2 126.2(4) . . ?
C18 N4 C36 117.4(5) . . ?
C36 N4 Gd2 113.7(4) . . ?
C26 N5 Gd1 125.4(4) . . ?
C26 N5 C32 114.9(5) . . ?
C32 N5 Gd1 118.8(4) . . ?
C27 N6 Gd2 125.8(4) . . ?
C27 N6 C38 113.3(5) . . ?
C38 N6 Gd2 120.4(4) . . ?
C29 N7 Gd1 108.5(3) . . ?
C31 N7 Gd1 112.7(3) . . ?
C31 N7 C29 109.3(5) . . ?
C33 N7 Gd1 105.6(4) . . ?
C33 N7 C29 110.2(5) . . ?
C33 N7 C31 110.4(5) . . ?
C35 N8 Gd2 112.5(3) . . ?
C37 N8 Gd2 107.9(3) . . ?
C37 N8 C35 110.6(5) . . ?
C39 N8 Gd2 105.5(4) . . ?
C39 N8 C35 110.3(5) . . ?
C39 N8 C37 110.0(5) . . ?
O5 N9 O4 115.7(7) . . ?
O5 N9 O6 124.6(6) . . ?
O6 N9 O4 119.3(7) . . ?
O1 C1 C2 122.2(5) . . ?
O1 C1 C6 120.5(5) . . ?
C2 C1 C6 117.3(5) . . ?
C1 C2 C8 125.9(5) . . ?
C3 C2 C1 119.4(5) . . ?
C3 C2 C8 114.6(5) . . ?
C2 C3 H3 118.6 . . ?
C4 C3 C2 122.7(6) . . ?
C4 C3 H3 118.6 . . ?
C3 C4 C7 119.9(6) . . ?
C5 C4 C3 117.4(6) . . ?
C5 C4 C7 122.7(6) . . ?
C4 C5 H5 118.8 . . ?
C4 C5 C6 122.4(5) . . ?
C6 C5 H5 118.8 . . ?
C1 C6 C9 122.6(5) . . ?
C5 C6 C1 120.5(5) . . ?
C5 C6 C9 116.8(5) . . ?
C4 C7 H7A 109.5 . . ?
C4 C7 H7B 109.5 . . ?
C4 C7 H7C 109.5 . . ?
H7A C7 H7B 109.5 . . ?
H7A C7 H7C 109.5 . . ?
H7B C7 H7C 109.5 . . ?
N1 C8 C2 127.0(5) . . ?
N1 C8 H8 116.5 . . ?
C2 C8 H8 116.5 . . ?
N2 C9 C6 126.9(5) . . ?
N2 C9 H9 116.5 . . ?
C6 C9 H9 116.5 . . ?
O2 C10 C11 120.6(6) . . ?
O2 C10 C15 122.6(5) . . ?
C15 C10 C11 116.8(5) . . ?
C10 C11 C17 122.1(6) . . ?
C12 C11 C10 121.2(7) . . ?
C12 C11 C17 116.7(6) . . ?
C11 C12 H12 119.0 . . ?
C13 C12 C11 122.0(7) . . ?
C13 C12 H12 119.0 . . ?
C12 C13 C14 117.8(6) . . ?
C12 C13 C16 123.7(8) . . ?
C14 C13 C16 118.5(9) . . ?
C13 C14 H14 118.8 . . ?
C13 C14 C15 122.4(7) . . ?
C15 C14 H14 118.8 . . ?
C10 C15 C18 124.8(5) . . ?
C14 C15 C10 119.6(6) . . ?
C14 C15 C18 115.6(6) . . ?
C13 C16 H16A 109.5 . . ?
C13 C16 H16B 109.5 . . ?
C13 C16 H16C 109.5 . . ?
H16A C16 H16B 109.5 . . ?
H16A C16 H16C 109.5 . . ?
H16B C16 H16C 109.5 . . ?
N3 C17 C11 127.9(5) . . ?
N3 C17 H17 116.1 . . ?
C11 C17 H17 116.1 . . ?
N4 C18 C15 127.3(6) . . ?
N4 C18 H18 116.3 . . ?
C15 C18 H18 116.3 . . ?
O3 C19 C20 121.9(5) . . ?
O3 C19 C24 122.3(5) . . ?
C24 C19 C20 115.8(5) . . ?
C19 C20 C26 127.9(5) . . ?
C21 C20 C19 120.3(5) . . ?
C21 C20 C26 111.7(5) . . ?
C20 C21 H21 118.2 . . ?
C22 C21 C20 123.6(6) . . ?
C22 C21 H21 118.2 . . ?
C21 C22 C25 119.8(6) . . ?
C23 C22 C21 116.1(5) . . ?
C23 C22 C25 124.0(6) . . ?
C22 C23 H23 117.9 . . ?
C22 C23 C24 124.3(5) . . ?
C24 C23 H23 117.9 . . ?
C19 C24 C27 128.4(5) . . ?
C23 C24 C19 119.8(5) . . ?
C23 C24 C27 111.6(5) . . ?
C22 C25 H25A 109.5 . . ?
C22 C25 H25B 109.5 . . ?
C22 C25 H25C 109.5 . . ?
H25A C25 H25B 109.5 . . ?
H25A C25 H25C 109.5 . . ?
H25B C25 H25C 109.5 . . ?
N5 C26 C20 131.3(6) . . ?
N5 C26 H26 114.3 . . ?
C20 C26 H26 114.3 . . ?
N6 C27 C24 129.9(5) . . ?
N6 C27 H27 115.0 . . ?
C24 C27 H27 115.0 . . ?
N1 C28 H28A 110.2 . . ?
N1 C28 H28B 110.2 . . ?
N1 C28 C29 107.4(5) . . ?
H28A C28 H28B 108.5 . . ?
C29 C28 H28A 110.2 . . ?
C29 C28 H28B 110.2 . . ?
N7 C29 C28 111.2(5) . . ?
N7 C29 H29A 109.4 . . ?
N7 C29 H29B 109.4 . . ?
C28 C29 H29A 109.4 . . ?
C28 C29 H29B 109.4 . . ?
H29A C29 H29B 108.0 . . ?
N3 C30 H30A 110.6 . . ?
N3 C30 H30B 110.6 . . ?
N3 C30 C31 105.6(5) . . ?
H30A C30 H30B 108.8 . . ?
C31 C30 H30A 110.6 . . ?
C31 C30 H30B 110.6 . . ?
N7 C31 C30 111.3(5) . . ?
N7 C31 H31A 109.4 . . ?
N7 C31 H31B 109.4 . . ?
C30 C31 H31A 109.4 . . ?
C30 C31 H31B 109.4 . . ?
H31A C31 H31B 108.0 . . ?
N5 C32 H32A 109.2 . . ?
N5 C32 H32B 109.2 . . ?
N5 C32 C33 112.0(5) . . ?
H32A C32 H32B 107.9 . . ?
C33 C32 H32A 109.2 . . ?
C33 C32 H32B 109.2 . . ?
N7 C33 C32 111.1(6) . . ?
N7 C33 H33A 109.4 . . ?
N7 C33 H33B 109.4 . . ?
C32 C33 H33A 109.4 . . ?
C32 C33 H33B 109.4 . . ?
H33A C33 H33B 108.0 . . ?
N2 C34 H34A 110.5 . . ?
N2 C34 H34B 110.5 . . ?
N2 C34 C35 106.3(5) . . ?
H34A C34 H34B 108.7 . . ?
C35 C34 H34A 110.5 . . ?
C35 C34 H34B 110.5 . . ?
N8 C35 C34 112.8(5) . . ?
N8 C35 H35A 109.0 . . ?
N8 C35 H35B 109.0 . . ?
C34 C35 H35A 109.0 . . ?
C34 C35 H35B 109.0 . . ?
H35A C35 H35B 107.8 . . ?
N4 C36 H36A 110.0 . . ?
N4 C36 H36B 110.0 . . ?
N4 C36 C37 108.3(6) . . ?
H36A C36 H36B 108.4 . . ?
C37 C36 H36A 110.0 . . ?
C37 C36 H36B 110.0 . . ?
N8 C37 C36 111.6(5) . . ?
N8 C37 H37A 109.3 . . ?
N8 C37 H37B 109.3 . . ?
C36 C37 H37A 109.3 . . ?
C36 C37 H37B 109.3 . . ?
H37A C37 H37B 108.0 . . ?
N6 C38 H38A 109.4 . . ?
N6 C38 H38B 109.4 . . ?
N6 C38 C39 111.3(5) . . ?
H38A C38 H38B 108.0 . . ?
C39 C38 H38A 109.4 . . ?
C39 C38 H38B 109.4 . . ?
N8 C39 C38 111.6(5) . . ?
N8 C39 H39A 109.3 . . ?
N8 C39 H39B 109.3 . . ?
C38 C39 H39A 109.3 . . ?
C38 C39 H39B 109.3 . . ?
H39A C39 H39B 108.0 . . ?
O10 N11 O11 124.2(19) . . ?
O10 N11 O12 117.9(16) . . ?
O12 N11 O11 117.5(19) . . ?
O10A N11A O11A 118.2(15) . . ?
O12A N11A O10A 121.0(18) . . ?
O12A N11A O11A 120.7(18) . . ?
H13A O13 H13A 0.0 . . ?
H13A O13 H13B 87.0 . . ?
H13A O13 H13B 87.0 . . ?
H13C O13A H13D 101.9 . . ?
H14A O14 H14A 105.1 . 7_646 ?
H15 O15 H15 100.6 . 8_666 ?
H16D O16 H16D 140.6 . 7_646 ?
H16D O16 H16E 109.7 . . ?
H16E O16 H16D 109.7 . 7_646 ?

loop_
_geom_bond_atom_site_label_1
_geom_bond_atom_site_label_2
_geom_bond_distance
_geom_bond_site_symmetry_2
_geom_bond_publ_flag
Gd1 Gd2 3.5035(4) . ?
Gd1 O1 2.329(3) . ?
Gd1 O2 2.388(4) . ?
Gd1 O3 2.428(4) . ?
Gd1 O4 2.663(6) . ?
Gd1 O5 2.460(5) . ?
Gd1 N1 2.452(5) . ?
Gd1 N3 2.482(5) . ?
Gd1 N5 2.479(5) . ?
Gd1 N7 2.653(5) . ?
Gd2 O1 2.408(4) . ?
Gd2 O2 2.298(4) . ?
Gd2 O3 2.411(4) . ?
Gd2 O7 2.754(5) . ?
Gd2 O8 2.490(4) . ?
Gd2 N2 2.503(5) . ?
Gd2 N4 2.443(5) . ?
Gd2 N6 2.472(5) . ?
Gd2 N8 2.671(4) . ?
O1 C1 1.307(7) . ?
O2 C10 1.326(7) . ?
O3 C19 1.324(7) . ?
O4 N9 1.282(8) . ?
O5 N9 1.209(9) . ?
O6 N9 1.276(9) . ?
O7 N10 1.240(7) . ?
O8 N10 1.290(7) . ?
O9 N10 1.235(7) . ?
N1 C8 1.275(7) . ?
N1 C28 1.475(7) . ?
N2 C9 1.286(8) . ?
N2 C34 1.475(7) . ?
N3 C17 1.277(10) . ?
N3 C30 1.466(9) . ?
N4 C18 1.279(8) . ?
N4 C36 1.467(8) . ?
N5 C26 1.266(8) . ?
N5 C32 1.491(8) . ?
N6 C27 1.287(8) . ?
N6 C38 1.479(7) . ?
N7 C29 1.492(7) . ?
N7 C31 1.488(8) . ?
N7 C33 1.468(9) . ?
N8 C35 1.488(7) . ?
N8 C37 1.483(9) . ?
N8 C39 1.466(9) . ?
C1 C2 1.417(8) . ?
C1 C6 1.422(7) . ?
C2 C3 1.400(8) . ?
C2 C8 1.461(8) . ?
C3 H3 0.9500 . ?
C3 C4 1.395(8) . ?
C4 C5 1.369(9) . ?
C4 C7 1.517(9) . ?
C5 H5 0.9500 . ?
C5 C6 1.393(9) . ?
C6 C9 1.454(8) . ?
C7 H7A 0.9800 . ?
C7 H7B 0.9800 . ?
C7 H7C 0.9800 . ?
C8 H8 0.9500 . ?
C9 H9 0.9500 . ?
C10 C11 1.430(8) . ?
C10 C15 1.420(9) . ?
C11 C12 1.400(10) . ?
C11 C17 1.452(11) . ?
C12 H12 0.9500 . ?
C12 C13 1.368(13) . ?
C13 C14 1.406(12) . ?
C13 C16 1.516(10) . ?
C14 H14 0.9500 . ?
C14 C15 1.411(8) . ?
C15 C18 1.464(9) . ?
C16 H16A 0.9800 . ?
C16 H16B 0.9800 . ?
C16 H16C 0.9800 . ?
C17 H17 0.9500 . ?
C18 H18 0.9500 . ?
C19 C20 1.440(8) . ?
C19 C24 1.433(8) . ?
C20 C21 1.397(8) . ?
C20 C26 1.452(8) . ?
C21 H21 0.9500 . ?
C21 C22 1.386(9) . ?
C22 C23 1.364(9) . ?
C22 C25 1.516(9) . ?
C23 H23 0.9500 . ?
C23 C24 1.406(8) . ?
C24 C27 1.454(8) . ?
C25 H25A 0.9800 . ?
C25 H25B 0.9800 . ?
C25 H25C 0.9800 . ?
C26 H26 0.9500 . ?
C27 H27 0.9500 . ?
C28 H28A 0.9900 . ?
C28 H28B 0.9900 . ?
C28 C29 1.516(9) . ?
C29 H29A 0.9900 . ?
C29 H29B 0.9900 . ?
C30 H30A 0.9900 . ?
C30 H30B 0.9900 . ?
C30 C31 1.546(9) . ?
C31 H31A 0.9900 . ?
C31 H31B 0.9900 . ?
C32 H32A 0.9900 . ?
C32 H32B 0.9900 . ?
C32 C33 1.530(9) . ?
C33 H33A 0.9900 . ?
C33 H33B 0.9900 . ?
C34 H34A 0.9900 . ?
C34 H34B 0.9900 . ?
C34 C35 1.521(9) . ?
C35 H35A 0.9900 . ?
C35 H35B 0.9900 . ?
C36 H36A 0.9900 . ?
C36 H36B 0.9900 . ?
C36 C37 1.516(10) . ?
C37 H37A 0.9900 . ?
C37 H37B 0.9900 . ?
C38 H38A 0.9900 . ?
C38 H38B 0.9900 . ?
C38 C39 1.528(10) . ?
C39 H39A 0.9900 . ?
C39 H39B 0.9900 . ?
O10 N11 1.199(14) . ?
O11 N11 1.245(14) . ?
O12 N11 1.229(14) . ?
O10A N11A 1.217(12) . ?
O11A N11A 1.235(13) . ?
O12A N11A 1.215(13) . ?
O13 H13A 0.9900 . ?
O13 H13A 0.9900 . ?
O13 H13B 1.0548 . ?
O13A H13C 0.8489 . ?
O13A H13D 0.8689 . ?
O14 H14A 0.8469 7_646 ?
O14 H14A 0.8469 . ?
O15 H15 0.8836 8_666 ?
O15 H15 0.8836 . ?
O16 H16D 0.8257 . ?
O16 H16D 0.8257 7_646 ?
O16 H16E 0.8324 . ?

loop_
_geom_hbond_atom_site_label_D
_geom_hbond_atom_site_label_H
_geom_hbond_atom_site_label_A
_geom_hbond_distance_DH
_geom_hbond_distance_HA
_geom_hbond_distance_DA
_geom_hbond_angle_DHA
_geom_hbond_site_symmetry_A
_geom_hbond_publ_flag
O14 H14A O8 0.85 2.07 2.850(4) 152.1 . yes
O15 H15 O6 0.88 2.00 2.878(6) 174.8 5_646 yes
O16 H16E O14 0.83 1.93 2.765 180.0 . yes

loop_
_geom_torsion_atom_site_label_1
_geom_torsion_atom_site_label_2
_geom_torsion_atom_site_label_3
_geom_torsion_atom_site_label_4
_geom_torsion
_geom_torsion_site_symmetry_1
_geom_torsion_site_symmetry_2
_geom_torsion_site_symmetry_3
_geom_torsion_site_symmetry_4
_geom_torsion_publ_flag
Gd1 O1 C1 C2 -38.2(7) . . . . ?
Gd1 O1 C1 C6 142.9(4) . . . . ?
Gd1 O2 C10 C11 -42.8(8) . . . . ?
Gd1 O2 C10 C15 136.9(5) . . . . ?
Gd1 O3 C19 C20 -7.7(9) . . . . ?
Gd1 O3 C19 C24 172.1(4) . . . . ?
Gd1 O4 N9 O5 3.4(6) . . . . ?
Gd1 O4 N9 O6 -169.1(6) . . . . ?
Gd1 O5 N9 O4 -3.7(7) . . . . ?
Gd1 O5 N9 O6 168.2(6) . . . . ?
Gd1 N1 C8 C2 13.2(9) . . . . ?
Gd1 N1 C28 C29 54.6(5) . . . . ?
Gd1 N3 C17 C11 11.2(9) . . . . ?
Gd1 N3 C30 C31 65.6(7) . . . . ?
Gd1 N5 C26 C20 -17.1(11) . . . . ?
Gd1 N5 C32 C33 -11.1(9) . . . . ?
Gd1 N7 C29 C28 38.0(5) . . . . ?
Gd1 N7 C31 C30 19.1(8) . . . . ?
Gd1 N7 C33 C32 -55.7(6) . . . . ?
Gd2 O1 C1 C2 138.1(5) . . . . ?
Gd2 O1 C1 C6 -40.8(8) . . . . ?
Gd2 O2 C10 C11 144.0(4) . . . . ?
Gd2 O2 C10 C15 -36.3(8) . . . . ?
Gd2 O3 C19 C20 171.3(4) . . . . ?
Gd2 O3 C19 C24 -8.9(9) . . . . ?
Gd2 O7 N10 O8 6.9(5) . . . . ?
Gd2 O7 N10 O9 -171.4(6) . . . . ?
Gd2 O8 N10 O7 -7.9(6) . . . . ?
Gd2 O8 N10 O9 170.5(6) . . . . ?
Gd2 N2 C9 C6 9.6(9) . . . . ?
Gd2 N2 C34 C35 63.9(6) . . . . ?
Gd2 N4 C18 C15 9.1(9) . . . . ?
Gd2 N4 C36 C37 52.9(6) . . . . ?
Gd2 N6 C27 C24 -16.2(9) . . . . ?
Gd2 N6 C38 C39 -9.1(7) . . . . ?
Gd2 N8 C35 C34 17.7(7) . . . . ?
Gd2 N8 C37 C36 38.3(6) . . . . ?
Gd2 N8 C39 C38 -55.5(5) . . . . ?
O1 C1 C2 C3 176.6(5) . . . . ?
O1 C1 C2 C8 0.2(9) . . . . ?
O1 C1 C6 C5 -175.3(5) . . . . ?
O1 C1 C6 C9 4.7(8) . . . . ?
O2 C10 C11 C12 -175.8(5) . . . . ?
O2 C10 C11 C17 4.8(8) . . . . ?
O2 C10 C15 C14 177.4(5) . . . . ?
O2 C10 C15 C18 -1.1(9) . . . . ?
O3 C19 C20 C21 -177.9(6) . . . . ?
O3 C19 C20 C26 7.4(10) . . . . ?
O3 C19 C24 C23 -179.5(5) . . . . ?
O3 C19 C24 C27 5.8(9) . . . . ?
N1 C28 C29 N7 -62.2(6) . . . . ?
N2 C34 C35 N8 -52.5(7) . . . . ?
N3 C30 C31 N7 -54.4(9) . . . . ?
N4 C36 C37 N8 -61.7(7) . . . . ?
N5 C32 C33 N7 46.8(9) . . . . ?
N6 C38 C39 N8 45.4(7) . . . . ?
C1 C2 C3 C4 0.3(9) . . . . ?
C1 C2 C8 N1 11.7(10) . . . . ?
C1 C6 C9 N2 8.5(9) . . . . ?
C2 C1 C6 C5 5.8(8) . . . . ?
C2 C1 C6 C9 -174.2(5) . . . . ?
C2 C3 C4 C5 2.7(9) . . . . ?
C2 C3 C4 C7 -178.2(6) . . . . ?
C3 C2 C8 N1 -164.8(6) . . . . ?
C3 C4 C5 C6 -1.4(9) . . . . ?
C4 C5 C6 C1 -2.9(9) . . . . ?
C4 C5 C6 C9 177.1(6) . . . . ?
C5 C6 C9 N2 -171.6(6) . . . . ?
C6 C1 C2 C3 -4.5(8) . . . . ?
C6 C1 C2 C8 179.1(5) . . . . ?
C7 C4 C5 C6 179.6(6) . . . . ?
C8 N1 C28 C29 -105.4(6) . . . . ?
C8 C2 C3 C4 177.1(6) . . . . ?
C9 N2 C34 C35 -103.1(6) . . . . ?
C10 C11 C12 C13 -3.7(9) . . . . ?
C10 C11 C17 N3 9.2(9) . . . . ?
C10 C15 C18 N4 14.0(10) . . . . ?
C11 C10 C15 C14 -2.9(8) . . . . ?
C11 C10 C15 C18 178.6(5) . . . . ?
C11 C12 C13 C14 1.2(10) . . . . ?
C11 C12 C13 C16 -179.8(6) . . . . ?
C12 C11 C17 N3 -170.3(6) . . . . ?
C12 C13 C14 C15 0.4(9) . . . . ?
C13 C14 C15 C10 0.5(9) . . . . ?
C13 C14 C15 C18 179.2(6) . . . . ?
C14 C15 C18 N4 -164.6(6) . . . . ?
C15 C10 C11 C12 4.5(8) . . . . ?
C15 C10 C11 C17 -174.9(5) . . . . ?
C16 C13 C14 C15 -178.7(6) . . . . ?
C17 N3 C30 C31 -99.2(7) . . . . ?
C17 C11 C12 C13 175.7(6) . . . . ?
C18 N4 C36 C37 -109.7(6) . . . . ?
C19 C20 C21 C22 -2.7(10) . . . . ?
C19 C20 C26 N5 6.5(12) . . . . ?
C19 C24 C27 N6 8.2(10) . . . . ?
C20 C19 C24 C23 0.3(8) . . . . ?
C20 C19 C24 C27 -174.4(6) . . . . ?
C20 C21 C22 C23 0.1(9) . . . . ?
C20 C21 C22 C25 177.3(6) . . . . ?
C21 C20 C26 N5 -168.6(8) . . . . ?
C21 C22 C23 C24 2.8(9) . . . . ?
C22 C23 C24 C19 -3.0(9) . . . . ?
C22 C23 C24 C27 172.5(5) . . . . ?
C23 C24 C27 N6 -166.9(6) . . . . ?
C24 C19 C20 C21 2.3(9) . . . . ?
C24 C19 C20 C26 -172.3(6) . . . . ?
C25 C22 C23 C24 -174.3(6) . . . . ?
C26 N5 C32 C33 158.9(7) . . . . ?
C26 C20 C21 C22 172.8(6) . . . . ?
C27 N6 C38 C39 162.9(5) . . . . ?
C28 N1 C8 C2 170.6(6) . . . . ?
C29 N7 C31 C30 139.9(6) . . . . ?
C29 N7 C33 C32 -172.7(5) . . . . ?
C30 N3 C17 C11 172.0(6) . . . . ?
C31 N7 C29 C28 -85.2(6) . . . . ?
C31 N7 C33 C32 66.4(7) . . . . ?
C32 N5 C26 C20 173.8(7) . . . . ?
C33 N7 C29 C28 153.2(5) . . . . ?
C33 N7 C31 C30 -98.8(7) . . . . ?
C34 N2 C9 C6 172.8(5) . . . . ?
C35 N8 C37 C36 -85.1(6) . . . . ?
C35 N8 C39 C38 66.3(6) . . . . ?
C36 N4 C18 C15 169.4(6) . . . . ?
C37 N8 C35 C34 138.4(6) . . . . ?
C37 N8 C39 C38 -171.5(5) . . . . ?
C38 N6 C27 C24 172.3(6) . . . . ?
C39 N8 C35 C34 -99.7(6) . . . . ?
C39 N8 C37 C36 152.8(5) . . . . ?
